data_7008932
loop_
_publ_author_name
'Drew, Michael G. B.'
'Iveson, Peter B.'
'Hudson, Michael J.'
'Liljenzin, Jan Olov'
'Spjuth, Lena'
'Cordier, Pierre-Yves'
'Enarsson, \%Asa'
'Hill, Cl\'ement'
'Madic, Charles'

_publ_section_title
;
 Separation of americium(III) from europium(III) with tridentate
 heterocyclic nitrogen ligands and crystallographic studies of
 complexes formed by 2,2'&#x2236;6',2&#x2033;-terpyridine with the
 lanthanides
;
_journal_issue 5
_journal_name_full 'Journal of the Chemical Society, Dalton Transactions'
_journal_page_first 821
_journal_paper_doi 10.1039/a907077j
_journal_year 2000
_chemical_formula_sum 'C15 H13 N6 Nd O10'
_chemical_formula_weight 581.56
_chemical_name_systematic
; 
 ? 
;
_space_group_IT_number 2
_symmetry_cell_setting triclinic
_symmetry_space_group_name_Hall '-P 1'
_symmetry_space_group_name_H-M 'P -1'
_atom_sites_solution_hydrogens geom
_atom_sites_solution_primary direct
_atom_sites_solution_secondary difmap
_audit_creation_method SHELXL-97
_cell_angle_alpha 93.763(10)
_cell_angle_beta 94.442(10)
_cell_angle_gamma 101.419(10)
_cell_formula_units_Z 2
_cell_length_a 8.327(9)
_cell_length_b 10.985(12)
_cell_length_c 11.160(14)
_cell_measurement_reflns_used all
_cell_measurement_temperature 298(2)
_cell_volume 994(2)
_computing_cell_refinement XDS
_computing_data_collection 'XDS (Kabsch, 1991)'
_computing_data_reduction XDS
_computing_molecular_graphics PLATON(Spek,1994)
_computing_structure_refinement 'SHELXL-93 (Sheldrick, 1993)'
_computing_structure_solution 'SHELXS-86 (Sheldrick, 1990)'
_diffrn_ambient_temperature 298(2)
_diffrn_measurement_device 'Marresearch Image Plate'
_diffrn_measurement_method '95 frames at 2^o intervals, counting time 2 min.'
_diffrn_radiation_monochromator graphite
_diffrn_radiation_source 'fine-focus sealed tube'
_diffrn_radiation_type MoK\a
_diffrn_radiation_wavelength 0.71073
_diffrn_reflns_av_R_equivalents 0.0000
_diffrn_reflns_av_sigmaI/netI 0.0617
_diffrn_reflns_limit_h_max 10
_diffrn_reflns_limit_h_min 0
_diffrn_reflns_limit_k_max 13
_diffrn_reflns_limit_k_min -13
_diffrn_reflns_limit_l_max 13
_diffrn_reflns_limit_l_min -13
_diffrn_reflns_number 3414
_diffrn_reflns_theta_max 26.06
_diffrn_reflns_theta_min 2.51
_diffrn_standards_number n/a
_exptl_absorpt_coefficient_mu 2.680
_exptl_absorpt_correction_T_max 1.000
_exptl_absorpt_correction_T_min 0.482
_exptl_absorpt_correction_type 'DIFABS(Walker and Stuart, 1983)'
_exptl_crystal_density_diffrn 1.943
_exptl_crystal_density_method 'not measured'
_exptl_crystal_F_000 570
_exptl_crystal_size_max 0.20
_exptl_crystal_size_mid 0.17
_exptl_crystal_size_min 0.15
_refine_diff_density_max 0.888
_refine_diff_density_min -1.492
_refine_diff_density_rms 0.179
_refine_ls_extinction_coef 0.010(3)
_refine_ls_extinction_expression Fc^*^=kFc[1+0.001xFc^2^\l^3^/sin(2\q)]^-1/4^
_refine_ls_extinction_method SHELXL
_refine_ls_goodness_of_fit_ref 1.037
_refine_ls_hydrogen_treatment mixed
_refine_ls_matrix_type full
_refine_ls_number_parameters 290
_refine_ls_number_reflns 3414
_refine_ls_number_restraints 0
_refine_ls_restrained_S_all 1.034
_refine_ls_R_factor_all 0.1199
_refine_ls_R_factor_gt 0.0733
_refine_ls_shift/su_max 0.001
_refine_ls_shift/su_mean 0.000
_refine_ls_structure_factor_coef Fsqd
_refine_ls_weighting_details 'w=1/[\s^2^(Fo^2^)+(0.1487P)^2^+0.0000P] where P=(Fo^2^+2Fc^2^)/3'
_refine_ls_weighting_scheme calc
_refine_ls_wR_factor_gt 0.1979
_refine_ls_wR_factor_ref 0.2179
_reflns_number_gt 2222
_reflns_number_total 3414
_reflns_threshold_expression >2sigma(I)
_cod_data_source_file a907077j.txt
_cod_data_source_block 1-Nd
_cod_depositor_comments
;
The following automatic conversions were performed:

'_refine_ls_weighting_scheme' value 'calc
w=1/[\s^2^(Fo^2^)+(0.1487P)^2^+0.0000P] where P=(Fo^2^+2Fc^2^)/3' was
changed to 'calc'. New tag '_refine_ls_weighting_details' was
created. The value of the new tag was set to
'w=1/[\s^2^(Fo^2^)+(0.1487P)^2^+0.0000P] where P=(Fo^2^+2Fc^2^)/3'.

Automatic conversion script
Id: cif_fix_values 3143 2015-03-26 13:38:13Z robertas 
;
_cod_original_sg_symbol_H-M P-1
_cod_original_formula_sum 'C15 H13 N6 Nd O10       '
_cod_database_code 7008932

loop_
_symmetry_equiv_pos_as_xyz
'x, y, z'
'-x, -y, -z'

loop_
_atom_site_label
_atom_site_type_symbol
_atom_site_fract_x
_atom_site_fract_y
_atom_site_fract_z
_atom_site_U_iso_or_equiv
_atom_site_adp_type
_atom_site_occupancy
_atom_site_calc_flag
_atom_site_refinement_flags
_atom_site_disorder_assembly
_atom_site_disorder_group
Nd1 Nd 0.23450(7) 0.17693(6) 0.23608(6) 0.0604(3) Uani 1 d . . .
N11 N 0.0214(12) 0.3148(9) 0.1769(9) 0.063(2) Uani 1 d . . .
C12 C -0.1340(15) 0.2656(13) 0.1310(13) 0.072(3) Uani 1 d . . .
H12 H -0.1675 0.1793 0.1222 0.087 Uiso 1 calc R . .
C13 C -0.2466(15) 0.3371(15) 0.0963(14) 0.078(4) Uani 1 d . . .
H13 H -0.3533 0.3004 0.0652 0.094 Uiso 1 calc R . .
C14 C -0.1947(17) 0.4630(14) 0.1094(14) 0.081(4) Uani 1 d . . .
H14 H -0.2668 0.5135 0.0859 0.097 Uiso 1 calc R . .
C15 C -0.0373(16) 0.5168(12) 0.1568(13) 0.072(3) Uani 1 d . . .
H15 H -0.0042 0.6030 0.1679 0.086 Uiso 1 calc R . .
C16 C 0.0696(14) 0.4420(11) 0.1873(10) 0.062(3) Uani 1 d . . .
N21 N 0.3293(11) 0.4267(12) 0.2818(8) 0.068(3) Uani 1 d U . .
C22 C 0.2488(16) 0.4937(11) 0.2411(15) 0.078(4) Uani 1 d U . .
C23 C 0.3118(17) 0.6215(11) 0.2254(10) 0.068(3) Uani 1 d U . .
H23 H 0.2485 0.6702 0.1860 0.082 Uiso 1 calc R . .
C24 C 0.4713(16) 0.6686(12) 0.2717(12) 0.072(3) Uani 1 d U . .
H24 H 0.5165 0.7528 0.2694 0.086 Uiso 1 calc R . .
C25 C 0.5647(15) 0.5901(10) 0.3219(11) 0.062(3) Uani 1 d U . .
H25 H 0.6745 0.6189 0.3507 0.075 Uiso 1 calc R . .
C26 C 0.4868(14) 0.4657(11) 0.3273(12) 0.065(3) Uani 1 d U . .
N31 N 0.5052(11) 0.2565(10) 0.3728(10) 0.067(3) Uani 1 d . . .
C32 C 0.5827(15) 0.3770(11) 0.3855(10) 0.063(3) Uani 1 d . . .
C33 C 0.7341(14) 0.4206(13) 0.4479(12) 0.070(3) Uani 1 d . . .
H33 H 0.7814 0.5051 0.4545 0.085 Uiso 1 calc R . .
C34 C 0.8147(16) 0.3366(14) 0.5005(13) 0.078(4) Uani 1 d . . .
H34 H 0.9165 0.3636 0.5445 0.094 Uiso 1 calc R . .
C35 C 0.7399(17) 0.2092(16) 0.4864(16) 0.087(4) Uani 1 d . . .
H35 H 0.7930 0.1489 0.5159 0.104 Uiso 1 calc R . .
C36 C 0.5864(16) 0.1784(13) 0.4274(15) 0.078(4) Uani 1 d . . .
H36 H 0.5327 0.0954 0.4248 0.093 Uiso 1 calc R . .
N43 N 0.4371(17) -0.0054(12) 0.1631(11) 0.088(4) Uani 1 d . . .
O41 O 0.4723(12) 0.1058(10) 0.1444(11) 0.091(3) Uani 1 d . . .
O42 O 0.3062(16) -0.0385(9) 0.2154(12) 0.108(4) Uani 1 d . . .
O44 O 0.521(2) -0.0786(15) 0.1343(15) 0.149(6) Uani 1 d . . .
N53 N 0.1586(14) 0.1578(10) 0.4927(10) 0.074(3) Uani 1 d . . .
O51 O 0.1990(12) 0.0713(8) 0.4399(8) 0.073(2) Uani 1 d . . .
O54 O 0.1246(14) 0.1591(10) 0.6003(8) 0.095(3) Uani 1 d . . .
O52 O 0.1390(11) 0.2509(8) 0.4357(8) 0.072(2) Uani 1 d . . .
O61 O 0.3147(10) 0.2923(7) 0.0497(7) 0.0621(19) Uani 1 d . . .
O62 O 0.1422(10) 0.1146(8) 0.0129(8) 0.068(2) Uani 1 d . . .
N63 N 0.2221(12) 0.2132(8) -0.0268(8) 0.060(2) Uani 1 d . . .
O64 O 0.2030(13) 0.2326(10) -0.1332(8) 0.083(3) Uani 1 d . . .
O100 O -0.0321(10) 0.0246(8) 0.2211(8) 0.072(2) Uani 1 d . . .

loop_
_atom_site_aniso_label
_atom_site_aniso_U_11
_atom_site_aniso_U_22
_atom_site_aniso_U_33
_atom_site_aniso_U_23
_atom_site_aniso_U_13
_atom_site_aniso_U_12
Nd1 0.0607(4) 0.0593(5) 0.0609(4) 0.0037(3) 0.0075(3) 0.0110(3)
N11 0.065(5) 0.058(6) 0.066(6) 0.010(4) -0.003(5) 0.013(4)
C12 0.069(7) 0.072(8) 0.077(8) 0.011(6) 0.014(6) 0.014(6)
C13 0.049(6) 0.098(10) 0.090(9) 0.021(8) 0.006(6) 0.017(6)
C14 0.083(8) 0.088(10) 0.089(9) 0.038(8) 0.024(8) 0.046(8)
C15 0.079(8) 0.063(7) 0.082(8) 0.015(6) 0.013(7) 0.029(6)
C16 0.063(6) 0.070(7) 0.058(6) 0.011(5) 0.005(5) 0.020(5)
N21 0.048(4) 0.093(7) 0.053(5) 0.039(5) 0.001(4) -0.017(5)
C22 0.070(7) 0.044(6) 0.112(10) -0.028(6) 0.050(8) -0.009(5)
C23 0.095(8) 0.058(6) 0.051(5) 0.003(5) -0.002(6) 0.016(6)
C24 0.076(7) 0.063(7) 0.074(7) 0.001(6) 0.014(7) 0.008(6)
C25 0.069(6) 0.046(6) 0.069(7) 0.004(5) 0.013(6) 0.005(5)
C26 0.068(6) 0.059(6) 0.078(7) 0.015(5) 0.025(6) 0.023(5)
N31 0.056(5) 0.066(6) 0.084(7) 0.005(5) 0.002(5) 0.023(5)
C32 0.077(7) 0.058(6) 0.058(6) 0.006(5) 0.016(6) 0.020(5)
C33 0.052(6) 0.085(8) 0.076(8) -0.002(6) 0.014(6) 0.018(6)
C34 0.059(6) 0.095(10) 0.081(9) -0.001(7) 0.001(6) 0.022(7)
C35 0.066(7) 0.097(11) 0.106(11) 0.032(9) 0.002(7) 0.033(7)
C36 0.067(7) 0.061(7) 0.109(11) 0.019(7) 0.007(7) 0.020(6)
N43 0.116(10) 0.085(9) 0.081(7) 0.026(6) 0.030(7) 0.054(8)
O41 0.080(6) 0.092(7) 0.113(8) 0.008(6) 0.041(6) 0.034(5)
O42 0.140(9) 0.074(6) 0.132(9) 0.038(6) 0.078(9) 0.042(6)
O44 0.190(14) 0.156(12) 0.159(13) 0.069(10) 0.103(12) 0.121(12)
N53 0.086(7) 0.062(6) 0.062(6) 0.008(5) 0.003(6) -0.014(5)
O51 0.098(6) 0.056(5) 0.070(5) 0.014(4) 0.013(5) 0.021(4)
O52 0.117(8) 0.105(8) 0.048(4) 0.001(4) 0.010(5) -0.010(6)
O54 0.085(5) 0.068(5) 0.062(5) 0.004(4) 0.016(4) 0.011(4)
O61 0.073(5) 0.062(4) 0.050(4) 0.003(3) 0.008(4) 0.009(4)
O64 0.074(5) 0.061(5) 0.067(5) 0.007(4) 0.011(4) 0.006(4)
N63 0.072(6) 0.053(5) 0.051(5) -0.011(4) 0.005(5) 0.010(4)
O62 0.106(7) 0.095(7) 0.057(5) 0.024(4) 0.016(5) 0.029(6)
O100 0.060(4) 0.069(5) 0.076(5) 0.003(4) 0.002(4) -0.008(4)

loop_
_atom_type_symbol
_atom_type_description
_atom_type_scat_dispersion_real
_atom_type_scat_dispersion_imag
_atom_type_scat_source
C C 0.0033 0.0016 'International Tables Vol C Tables 4.2.6.8 and 6.1.1.4'
H H 0.0000 0.0000 'International Tables Vol C Tables 4.2.6.8 and 6.1.1.4'
N N 0.0061 0.0033 'International Tables Vol C Tables 4.2.6.8 and 6.1.1.4'
O O 0.0106 0.0060 'International Tables Vol C Tables 4.2.6.8 and 6.1.1.4'
Nd Nd -0.1943 3.0179 'International Tables Vol C Tables 4.2.6.8 and 6.1.1.4'

loop_
_geom_angle_atom_site_label_1
_geom_angle_atom_site_label_2
_geom_angle_atom_site_label_3
_geom_angle
_geom_angle_site_symmetry_1
_geom_angle_site_symmetry_3
_geom_angle_publ_flag
O100 Nd1 O41 117.2(3) . . ?
O100 Nd1 O42 74.0(4) . . ?
O41 Nd1 O42 49.4(3) . . ?
O100 Nd1 O62 71.7(3) . . ?
O41 Nd1 O62 73.3(3) . . ?
O42 Nd1 O62 79.8(4) . . ?
O100 Nd1 O52 83.2(3) . . ?
O41 Nd1 O52 142.9(4) . . ?
O42 Nd1 O52 118.7(3) . . ?
O62 Nd1 O52 143.6(3) . . ?
O100 Nd1 O61 118.4(3) . . ?
O41 Nd1 O61 68.2(3) . . ?
O42 Nd1 O61 109.1(3) . . ?
O62 Nd1 O61 50.2(3) . . ?
O52 Nd1 O61 131.5(3) . . ?
O100 Nd1 N31 142.8(3) . . ?
O41 Nd1 N31 69.4(4) . . ?
O42 Nd1 N31 89.1(4) . . ?
O62 Nd1 N31 138.6(3) . . ?
O52 Nd1 N31 76.1(3) . . ?
O61 Nd1 N31 98.4(3) . . ?
O100 Nd1 N11 77.6(3) . . ?
O41 Nd1 N11 137.1(4) . . ?
O42 Nd1 N11 146.4(4) . . ?
O62 Nd1 N11 74.5(3) . . ?
O52 Nd1 N11 74.7(3) . . ?
O61 Nd1 N11 69.5(3) . . ?
N31 Nd1 N11 124.5(3) . . ?
O100 Nd1 O51 70.0(3) . . ?
O41 Nd1 O51 106.9(3) . . ?
O42 Nd1 O51 70.3(3) . . ?
O62 Nd1 O51 136.4(3) . . ?
O52 Nd1 O51 48.5(3) . . ?
O61 Nd1 O51 171.3(3) . . ?
N31 Nd1 O51 73.1(3) . . ?
N11 Nd1 O51 116.0(3) . . ?
O100 Nd1 N21 135.3(3) . . ?
O41 Nd1 N21 105.8(3) . . ?
O42 Nd1 N21 150.1(4) . . ?
O62 Nd1 N21 111.9(3) . . ?
O52 Nd1 N21 68.7(3) . . ?
O61 Nd1 N21 66.1(3) . . ?
N31 Nd1 N21 63.6(3) . . ?
N11 Nd1 N21 62.1(3) . . ?
O51 Nd1 N21 109.8(3) . . ?
C12 N11 C16 117.6(10) . . ?
C12 N11 Nd1 122.6(8) . . ?
C16 N11 Nd1 119.7(7) . . ?
N11 C12 C13 123.3(13) . . ?
C14 C13 C12 117.3(13) . . ?
C13 C14 C15 121.1(12) . . ?
C16 C15 C14 119.2(13) . . ?
C15 C16 N11 121.4(12) . . ?
C15 C16 C22 123.0(12) . . ?
N11 C16 C22 115.5(10) . . ?
C22 N21 C26 123.2(12) . . ?
C22 N21 Nd1 120.6(8) . . ?
C26 N21 Nd1 114.4(9) . . ?
N21 C22 C23 123.6(13) . . ?
N21 C22 C16 120.5(10) . . ?
C23 C22 C16 115.5(14) . . ?
C24 C23 C22 116.3(13) . . ?
C23 C24 C25 119.7(12) . . ?
C24 C25 C26 117.1(12) . . ?
N21 C26 C25 119.8(12) . . ?
N21 C26 C32 121.2(11) . . ?
C25 C26 C32 119.0(11) . . ?
C36 N31 C32 115.0(11) . . ?
C36 N31 Nd1 121.9(9) . . ?
C32 N31 Nd1 122.8(8) . . ?
N31 C32 C33 124.3(12) . . ?
N31 C32 C26 114.7(11) . . ?
C33 C32 C26 121.0(11) . . ?
C32 C33 C34 118.8(13) . . ?
C33 C34 C35 118.7(13) . . ?
C36 C35 C34 116.9(13) . . ?
N31 C36 C35 126.1(13) . . ?
O44 N43 O41 122.5(14) . . ?
O44 N43 O42 121.8(14) . . ?
O41 N43 O42 115.7(11) . . ?
O44 N43 Nd1 179.3(14) . . ?
O41 N43 Nd1 57.2(6) . . ?
O42 N43 Nd1 58.5(6) . . ?
N43 O41 Nd1 98.6(7) . . ?
N43 O42 Nd1 96.3(7) . . ?
O51 N53 O54 123.8(12) . . ?
O51 N53 O52 119.1(10) . . ?
O52 N53 O54 117.0(12) . . ?
N53 O51 Nd1 95.3(7) . . ?
N53 O52 Nd1 97.0(7) . . ?
N63 O61 Nd1 96.0(6) . . ?
N63 O62 Nd1 96.4(6) . . ?
O64 N63 O61 121.8(10) . . ?
O62 N63 O64 120.9(10) . . ?
O61 N63 O62 117.2(9) . . ?
O62 N63 Nd1 58.4(5) . . ?

loop_
_geom_bond_atom_site_label_1
_geom_bond_atom_site_label_2
_geom_bond_distance
_geom_bond_site_symmetry_2
_geom_bond_publ_flag
Nd1 O100 2.488(8) . ?
Nd1 O41 2.530(9) . ?
Nd1 O42 2.553(10) . ?
Nd1 O62 2.556(9) . ?
Nd1 O52 2.560(8) . ?
Nd1 O61 2.570(8) . ?
Nd1 N31 2.586(10) . ?
Nd1 N11 2.625(10) . ?
Nd1 O51 2.632(9) . ?
Nd1 N21 2.703(13) . ?
N11 C12 1.347(16) . ?
N11 C16 1.370(16) . ?
C12 C13 1.386(19) . ?
C13 C14 1.36(2) . ?
C14 C15 1.38(2) . ?
C15 C16 1.364(17) . ?
C16 C22 1.546(18) . ?
N21 C22 1.179(18) . ?
N21 C26 1.345(15) . ?
C22 C23 1.425(17) . ?
C23 C24 1.373(18) . ?
C24 C25 1.388(19) . ?
C25 C26 1.398(16) . ?
C26 C32 1.523(17) . ?
N31 C36 1.341(16) . ?
N31 C32 1.346(16) . ?
C32 C33 1.373(18) . ?
C33 C34 1.38(2) . ?
C34 C35 1.41(2) . ?
C35 C36 1.36(2) . ?
N43 O44 1.207(16) . ?
N43 O41 1.234(15) . ?
N43 O42 1.277(16) . ?
N53 O51 1.203(14) . ?
N53 O52 1.255(14) . ?
N53 O54 1.270(14) . ?
O61 N63 1.270(12) . ?
O64 N63 1.279(12) . ?
N63 O62 1.224(13) . ?
